data_7205997
loop_
_publ_author_name
'Mol\<canov, Kre\<simir'
'Sablji\'c, Igor'
'Koji\'c-Prodi\'c, Biserka'

_publ_section_title
;
 Face-to-face \p-stacking in the multicomponent crystals of chloranilic
 acid, alkali hydrogenchloranilates, and water
;
_journal_issue 12
_journal_name_full CrystEngComm
_journal_page_first 4211
_journal_paper_doi 10.1039/c1ce05161j
_journal_volume 13
_journal_year 2011
_chemical_formula_moiety 'C8 H9 Cl2 N4 Na1 O6'
_chemical_formula_sum 'C8 H9 Cl2 N4 Na O6'
_chemical_formula_weight 351.08
_space_group_IT_number 14
_symmetry_cell_setting monoclinic
_symmetry_space_group_name_Hall '-P 2yn'
_symmetry_space_group_name_H-M 'P 1 21/n 1'
_audit_creation_date 2008-02-29T12:33:07-00:00
_audit_creation_method 'WinGX routine CIF_UPDATE'
_cell_angle_alpha 90
_cell_angle_beta 90.850(2)
_cell_angle_gamma 90
_cell_formula_units_Z 4
_cell_length_a 9.8219(2)
_cell_length_b 7.0831(2)
_cell_length_c 19.9550(4)
_cell_measurement_reflns_used 0
_cell_measurement_temperature 293(2)
_cell_measurement_theta_max 0
_cell_measurement_theta_min 0
_cell_volume 1388.11(6)
_computing_cell_refinement
;
CrysAlis RED, Oxford Diffraction Ltd.,
Version 1.171.32.11 (release 31-10-2007 CrysAlis171 .NET)
(compiled Oct 31 2007,17:16:07)
;
_computing_data_collection
;
CrysAlis CCD, Oxford Diffraction Ltd.,
Version 1.171.32.11 (release 31-10-2007 CrysAlis171 .NET)
(compiled Oct 31 2007,17:16:07)
;
_computing_data_reduction
;
CrysAlis RED, Oxford Diffraction Ltd.,
Version 1.171.32.11 (release 31-10-2007 CrysAlis171 .NET)
(compiled Oct 31 2007,17:16:07)
;
_computing_molecular_graphics 'Ortep-3 for Windows (Farrugia, 1997)'
_computing_publication_material 'WinGX publication routines (Farrugia, 1999)'
_computing_structure_refinement 'SHELXL-97 (Sheldrick, 1997)'
_computing_structure_solution 'SHELXS-97 (Sheldrick, 1997)'
_diffrn_ambient_temperature 293(2)
_diffrn_detector_area_resol_mean 10.4323
_diffrn_measured_fraction_theta_full 0.984
_diffrn_measured_fraction_theta_max 0.984
_diffrn_measurement_device_type 'Oxford Xcalibur Nova'
_diffrn_measurement_method
;
CCD detector
;
_diffrn_radiation_monochromator graphite
_diffrn_radiation_probe x-ray
_diffrn_radiation_source 'Enhance (Cu) X-ray Source'
_diffrn_radiation_type CuK\a
_diffrn_radiation_wavelength 1.54184
_diffrn_reflns_av_R_equivalents 0.0357
_diffrn_reflns_limit_h_max 12
_diffrn_reflns_limit_h_min -12
_diffrn_reflns_limit_k_max 8
_diffrn_reflns_limit_k_min -8
_diffrn_reflns_limit_l_max 24
_diffrn_reflns_limit_l_min -24
_diffrn_reflns_number 14080
_diffrn_reflns_theta_full 76.51
_diffrn_reflns_theta_max 76.51
_diffrn_reflns_theta_min 4.43
_exptl_absorpt_coefficient_mu 4.859
_exptl_absorpt_correction_type none
_exptl_crystal_colour 'dark red'
_exptl_crystal_density_diffrn 1.68
_exptl_crystal_density_method 'not measured'
_exptl_crystal_description prism
_exptl_crystal_F_000 712
_exptl_crystal_size_max 0.14
_exptl_crystal_size_mid 0.07
_exptl_crystal_size_min 0.05
_refine_diff_density_max 0.562
_refine_diff_density_min -0.186
_refine_ls_extinction_method none
_refine_ls_goodness_of_fit_ref 1.045
_refine_ls_hydrogen_treatment refall
_refine_ls_matrix_type full
_refine_ls_number_parameters 226
_refine_ls_number_reflns 2873
_refine_ls_number_restraints 2
_refine_ls_restrained_S_all 1.045
_refine_ls_R_factor_gt 0.046
_refine_ls_shift/su_max 0
_refine_ls_structure_factor_coef Fsqd
_refine_ls_weighting_details 'calc w=1/[\s^2^(Fo^2^)+(0.0784P)^2^+0.1940P] where P=(Fo^2^+2Fc^2^)/3'
_refine_ls_weighting_scheme calc
_refine_ls_wR_factor_ref 0.1223
_reflns_number_gt 2364
_reflns_number_total 2873
_reflns_threshold_expression >2sigma(I)
_cod_data_source_file c1ce05161j.txt
_cod_data_source_block ureja-ca-2
_cod_database_code 7205997

loop_
_symmetry_equiv_pos_as_xyz
'x, y, z'
'-x+1/2, y+1/2, -z+1/2'
'-x, -y, -z'
'x-1/2, -y-1/2, z-1/2'

loop_
_atom_site_label
_atom_site_type_symbol
_atom_site_fract_x
_atom_site_fract_y
_atom_site_fract_z
_atom_site_U_iso_or_equiv
_atom_site_adp_type
_atom_site_occupancy
_atom_site_calc_flag
_atom_site_refinement_flags
_atom_site_disorder_group
_atom_site_disorder_assembly
Cl2 Cl 0.98634(5) 0.30704(9) 0.23812(3) 0.05562(19) Uani 1 d . . .
Cl1 Cl 0.34699(6) 0.30352(13) 0.27357(4) 0.0772(3) Uani 1 d . . .
O4 O 0.77022(16) 0.3446(3) 0.13020(7) 0.0616(5) Uani 1 d . . .
O2 O 0.55876(18) 0.2640(3) 0.37901(8) 0.0655(5) Uani 1 d . . .
O1 O 0.82614(16) 0.2788(3) 0.36270(8) 0.0626(5) Uani 1 d . . .
C6 C 0.8109(2) 0.3096(3) 0.24592(10) 0.0412(4) Uani 1 d . . .
C2 C 0.6049(2) 0.2876(3) 0.31767(10) 0.0457(5) Uani 1 d . . .
O3 O 0.50251(17) 0.3562(3) 0.14858(9) 0.0675(5) Uani 1 d . . .
C4 C 0.5740(2) 0.3317(3) 0.19816(11) 0.0481(5) Uani 1 d . . .
C5 C 0.7300(2) 0.3284(3) 0.18881(10) 0.0447(5) Uani 1 d . . .
C1 C 0.7577(2) 0.2918(3) 0.31049(10) 0.0428(4) Uani 1 d . . .
Na1 Na 0.61748(8) 0.53128(14) 0.06043(4) 0.0504(2) Uani 1 d . . .
O6 O 0.79653(17) 0.6864(3) 0.00797(8) 0.0565(4) Uani 1 d . . .
O5 O 0.57861(17) 0.3195(2) -0.02727(9) 0.0575(4) Uani 1 d . . .
C8 C 0.8675(2) 0.6556(4) -0.04215(11) 0.0516(5) Uani 1 d . . .
N4 N 0.9952(2) 0.7132(4) -0.04499(14) 0.0724(7) Uani 1 d . . .
C7 C 0.6264(2) 0.1594(4) -0.03446(11) 0.0518(5) Uani 1 d . . .
N2 N 0.6028(3) 0.0578(5) -0.08978(14) 0.0760(7) Uani 1 d . . .
N1 N 0.7104(3) 0.0828(4) 0.01175(12) 0.0687(6) Uani 1 d D . .
N3 N 0.8158(3) 0.5657(5) -0.09461(13) 0.0867(9) Uani 1 d D . .
C3 C 0.5207(2) 0.3067(3) 0.26448(11) 0.0496(5) Uani 1 d . . .
H1A H 0.733(3) -0.039(5) 0.0089(15) 0.072(9) Uiso 1 d . . .
H4B H 1.031(4) 0.773(5) -0.012(2) 0.084(11) Uiso 1 d . . .
H2 H 0.622(4) 0.249(5) 0.406(2) 0.092(11) Uiso 1 d . . .
H4A H 1.047(4) 0.691(5) -0.078(2) 0.092(12) Uiso 1 d . . .
H1B H 0.713(3) 0.130(5) 0.0498(11) 0.075(9) Uiso 1 d D . .
H2B H 0.636(4) -0.046(6) -0.096(2) 0.099(14) Uiso 1 d . . .
H3A H 0.866(4) 0.539(5) -0.1264(18) 0.084(10) Uiso 1 d . . .
H2A H 0.544(4) 0.107(6) -0.1142(19) 0.094(12) Uiso 1 d . . .
H3B H 0.738(2) 0.526(5) -0.0888(19) 0.093(12) Uiso 1 d D . .

loop_
_atom_site_aniso_label
_atom_site_aniso_U_11
_atom_site_aniso_U_22
_atom_site_aniso_U_33
_atom_site_aniso_U_23
_atom_site_aniso_U_13
_atom_site_aniso_U_12
Cl2 0.0343(3) 0.0792(4) 0.0534(3) 0.0116(2) 0.0030(2) 0.0028(2)
Cl1 0.0336(3) 0.1252(7) 0.0728(4) 0.0281(4) 0.0022(2) 0.0015(3)
O4 0.0450(9) 0.1022(14) 0.0377(8) 0.0055(8) 0.0016(6) 0.0064(8)
O2 0.0413(9) 0.1105(16) 0.0449(9) 0.0177(9) 0.0061(7) 0.0013(9)
O1 0.0414(9) 0.1048(14) 0.0414(8) 0.0166(8) -0.0042(6) -0.0050(8)
C6 0.0320(9) 0.0488(11) 0.0429(10) 0.0050(8) 0.0010(7) 0.0002(8)
C2 0.0382(10) 0.0566(13) 0.0424(10) 0.0090(8) 0.0046(8) -0.0009(9)
O3 0.0430(9) 0.1095(15) 0.0495(9) 0.0154(9) -0.0096(7) -0.0044(9)
C4 0.0397(11) 0.0586(13) 0.0460(11) 0.0063(9) -0.0039(8) -0.0016(9)
C5 0.0396(11) 0.0546(12) 0.0400(10) 0.0015(8) 0.0006(8) 0.0018(9)
C1 0.0380(10) 0.0493(12) 0.0411(10) 0.0074(8) -0.0015(8) -0.0009(8)
Na1 0.0406(4) 0.0721(6) 0.0385(4) -0.0001(4) -0.0035(3) 0.0019(4)
O6 0.0470(9) 0.0755(12) 0.0473(8) -0.0097(7) 0.0122(6) 0.0000(7)
O5 0.0539(10) 0.0632(11) 0.0548(9) -0.0069(7) -0.0135(7) 0.0090(8)
C8 0.0434(11) 0.0635(14) 0.0480(11) -0.0002(9) 0.0062(9) 0.0047(10)
N4 0.0455(12) 0.112(2) 0.0599(13) -0.0079(13) 0.0117(10) -0.0043(12)
C7 0.0389(11) 0.0694(16) 0.0470(11) -0.0014(10) -0.0007(8) -0.0021(10)
N2 0.0720(16) 0.0844(19) 0.0710(15) -0.0233(13) -0.0205(12) 0.0164(14)
N1 0.0744(15) 0.0712(16) 0.0600(13) -0.0030(11) -0.0153(11) 0.0185(12)
N3 0.0644(15) 0.141(3) 0.0547(13) -0.0336(15) 0.0158(11) -0.0167(17)
C3 0.0330(10) 0.0657(14) 0.0501(11) 0.0106(9) 0.0016(8) -0.0002(9)

loop_
_atom_type_symbol
_atom_type_description
_atom_type_scat_dispersion_real
_atom_type_scat_dispersion_imag
_atom_type_scat_source
C C 0.0181 0.0091 'International Tables Vol C Tables 4.2.6.8 and 6.1.1.4'
H H 0 0 'International Tables Vol C Tables 4.2.6.8 and 6.1.1.4'
O O 0.0492 0.0322 'International Tables Vol C Tables 4.2.6.8 and 6.1.1.4'
S S 0.3331 0.5567 'International Tables Vol C Tables 4.2.6.8 and 6.1.1.4'
Cl Cl 0.3639 0.7018 'International Tables Vol C Tables 4.2.6.8 and 6.1.1.4'
Na Na 0.1353 0.1239 'International Tables Vol C Tables 4.2.6.8 and 6.1.1.4'
N N 0.0311 0.018 'International Tables Vol C Tables 4.2.6.8 and 6.1.1.4'

loop_
_geom_angle_atom_site_label_1
_geom_angle_atom_site_label_2
_geom_angle_atom_site_label_3
_geom_angle
_geom_angle_site_symmetry_1
_geom_angle_site_symmetry_3
_geom_angle_publ_flag
C5 O4 Na1 112.80(14) . . ?
C2 O2 H2 111(3) . . ?
C1 O1 Na1 135.58(17) . 2_645 ?
C5 C6 C1 123.16(19) . . ?
C5 C6 Cl2 119.07(16) . . ?
C1 C6 Cl2 117.77(15) . . ?
O2 C2 C3 122.0(2) . . ?
O2 C2 C1 116.43(18) . . ?
C3 C2 C1 121.62(18) . . ?
C4 O3 Na1 112.98(15) . . ?
O3 C4 C3 123.4(2) . . ?
O3 C4 C5 117.7(2) . . ?
C3 C4 C5 118.87(18) . . ?
O3 C4 Na1 46.01(12) . . ?
C3 C4 Na1 156.81(17) . . ?
C5 C4 Na1 75.66(11) . . ?
O4 C5 C6 126.5(2) . . ?
O4 C5 C4 116.13(18) . . ?
C6 C5 C4 117.33(18) . . ?
O4 C5 Na1 45.65(11) . . ?
C6 C5 Na1 155.49(16) . . ?
C4 C5 Na1 75.69(11) . . ?
O1 C1 C6 125.2(2) . . ?
O1 C1 C2 116.61(18) . . ?
C6 C1 C2 118.23(17) . . ?
O5 Na1 O5 87.28(7) 3_665 . ?
O5 Na1 O6 106.83(7) 3_665 . ?
O5 Na1 O6 94.72(7) . . ?
O5 Na1 O1 91.87(7) 3_665 2_655 ?
O5 Na1 O1 170.97(8) . 2_655 ?
O6 Na1 O1 76.91(6) . 2_655 ?
O5 Na1 O4 158.44(7) 3_665 . ?
O5 Na1 O4 99.97(7) . . ?
O6 Na1 O4 92.89(7) . . ?
O1 Na1 O4 84.03(7) 2_655 . ?
O5 Na1 O3 92.68(7) 3_665 . ?
O5 Na1 O3 98.14(8) . . ?
O6 Na1 O3 157.10(7) . . ?
O1 Na1 O3 90.88(7) 2_655 . ?
O4 Na1 O3 66.31(6) . . ?
O5 Na1 C5 137.40(7) 3_665 . ?
O5 Na1 C5 111.80(7) . . ?
O6 Na1 C5 108.93(6) . . ?
O1 Na1 C5 74.65(6) 2_655 . ?
O4 Na1 C5 21.55(6) . . ?
O3 Na1 C5 48.53(5) . . ?
O5 Na1 C4 109.77(7) 3_665 . ?
O5 Na1 C4 110.24(7) . . ?
O6 Na1 C4 136.11(6) . . ?
O1 Na1 C4 78.50(7) 2_655 . ?
O4 Na1 C4 48.67(6) . . ?
O3 Na1 C4 21.01(5) . . ?
C5 Na1 C4 28.65(5) . . ?
O5 Na1 Na1 44.18(5) 3_665 3_665 ?
O5 Na1 Na1 43.10(4) . 3_665 ?
O6 Na1 Na1 104.80(6) . 3_665 ?
O1 Na1 Na1 135.35(6) 2_655 3_665 ?
O4 Na1 Na1 139.19(7) . 3_665 ?
O3 Na1 Na1 97.51(5) . 3_665 ?
C5 Na1 Na1 139.69(6) . 3_665 ?
C4 Na1 Na1 118.21(6) . 3_665 ?
C8 O6 Na1 135.32(17) . . ?
C7 O5 Na1 135.25(15) . 3_665 ?
C7 O5 Na1 128.24(14) . . ?
Na1 O5 Na1 92.72(7) 3_665 . ?
O6 C8 N3 120.5(2) . . ?
O6 C8 N4 121.5(2) . . ?
N3 C8 N4 118.0(2) . . ?
C8 N4 H4B 120(2) . . ?
C8 N4 H4A 123(3) . . ?
H4B N4 H4A 117(3) . . ?
O5 C7 N2 121.9(2) . . ?
O5 C7 N1 121.4(2) . . ?
N2 C7 N1 116.6(3) . . ?
C7 N2 H2B 123(3) . . ?
C7 N2 H2A 112(3) . . ?
H2B N2 H2A 125(4) . . ?
C7 N1 H1A 120(2) . . ?
C7 N1 H1B 118(2) . . ?
H1A N1 H1B 117(3) . . ?
C8 N3 H3A 119(2) . . ?
C8 N3 H3B 114(3) . . ?
H3A N3 H3B 127(3) . . ?
C2 C3 C4 120.7(2) . . ?
C2 C3 Cl1 121.06(17) . . ?
C4 C3 Cl1 118.24(16) . . ?

loop_
_geom_bond_atom_site_label_1
_geom_bond_atom_site_label_2
_geom_bond_distance
_geom_bond_site_symmetry_2
_geom_bond_publ_flag
Cl2 C6 1.733(2) . ?
Cl1 C3 1.719(2) . ?
O4 C5 1.245(3) . ?
O4 Na1 2.4240(18) . ?
O2 C2 1.322(3) . ?
O2 H2 0.83(4) . ?
O1 C1 1.235(3) . ?
O1 Na1 2.389(2) 2_645 ?
C6 C5 1.386(3) . ?
C6 C1 1.403(3) . ?
C2 C3 1.342(3) . ?
C2 C1 1.510(3) . ?
O3 C4 1.217(3) . ?
O3 Na1 2.443(2) . ?
C4 C3 1.441(3) . ?
C4 C5 1.546(3) . ?
C4 Na1 3.125(2) . ?
C5 Na1 3.125(2) . ?
Na1 O5 2.2863(18) 3_665 ?
Na1 O5 2.3323(18) . ?
Na1 O6 2.3346(19) . ?
Na1 O1 2.389(2) 2_655 ?
Na1 Na1 3.3425(15) 3_665 ?
O6 C8 1.247(3) . ?
O5 C7 1.236(3) . ?
O5 Na1 2.2863(18) 3_665 ?
C8 N3 1.320(3) . ?
C8 N4 1.321(3) . ?
N4 H4B 0.85(4) . ?
N4 H4A 0.86(4) . ?
C7 N2 1.335(3) . ?
C7 N1 1.343(3) . ?
N2 H2B 0.81(4) . ?
N2 H2A 0.83(4) . ?
N1 H1A 0.89(3) . ?
N1 H1B 0.830(18) . ?
N3 H3A 0.83(4) . ?
N3 H3B 0.827(18) . ?

loop_
_geom_torsion_atom_site_label_1
_geom_torsion_atom_site_label_2
_geom_torsion_atom_site_label_3
_geom_torsion_atom_site_label_4
_geom_torsion
_geom_torsion_site_symmetry_1
_geom_torsion_site_symmetry_2
_geom_torsion_site_symmetry_3
_geom_torsion_site_symmetry_4
_geom_torsion_publ_flag
Na1 O3 C4 C3 153.3(2) . . . . ?
Na1 O3 C4 C5 -26.4(3) . . . . ?
Na1 O4 C5 C6 -149.2(2) . . . . ?
Na1 O4 C5 C4 30.2(2) . . . . ?
C1 C6 C5 O4 -179.9(2) . . . . ?
Cl2 C6 C5 O4 -0.1(3) . . . . ?
C1 C6 C5 C4 0.7(3) . . . . ?
Cl2 C6 C5 C4 -179.48(15) . . . . ?
C1 C6 C5 Na1 118.2(3) . . . . ?
Cl2 C6 C5 Na1 -61.9(4) . . . . ?
O3 C4 C5 O4 -2.5(3) . . . . ?
C3 C4 C5 O4 177.8(2) . . . . ?
Na1 C4 C5 O4 -21.76(18) . . . . ?
O3 C4 C5 C6 177.0(2) . . . . ?
C3 C4 C5 C6 -2.8(3) . . . . ?
Na1 C4 C5 C6 157.7(2) . . . . ?
O3 C4 C5 Na1 19.3(2) . . . . ?
C3 C4 C5 Na1 -160.5(2) . . . . ?
Na1 O1 C1 C6 -106.0(2) 2_645 . . . ?
Na1 O1 C1 C2 73.9(3) 2_645 . . . ?
C5 C6 C1 O1 -178.3(2) . . . . ?
Cl2 C6 C1 O1 1.8(3) . . . . ?
C5 C6 C1 C2 1.7(3) . . . . ?
Cl2 C6 C1 C2 -178.12(15) . . . . ?
O2 C2 C1 O1 -2.3(3) . . . . ?
C3 C2 C1 O1 177.8(2) . . . . ?
O2 C2 C1 C6 177.7(2) . . . . ?
C3 C2 C1 C6 -2.2(3) . . . . ?
C5 O4 Na1 O5 -17.3(3) . . . 3_665 ?
C5 O4 Na1 O5 -125.54(17) . . . . ?
C5 O4 Na1 O6 139.15(17) . . . . ?
C5 O4 Na1 O1 62.64(17) . . . 2_655 ?
C5 O4 Na1 O3 -30.96(16) . . . . ?
C5 O4 Na1 C4 -17.29(15) . . . . ?
C5 O4 Na1 Na1 -104.12(17) . . . 3_665 ?
C4 O3 Na1 O5 -145.33(19) . . . 3_665 ?
C4 O3 Na1 O5 127.03(19) . . . . ?
C4 O3 Na1 O6 3.5(3) . . . . ?
C4 O3 Na1 O1 -53.42(19) . . . 2_655 ?
C4 O3 Na1 O4 29.67(18) . . . . ?
C4 O3 Na1 C5 15.06(16) . . . . ?
C4 O3 Na1 Na1 170.55(18) . . . 3_665 ?
O4 C5 Na1 O5 170.73(17) . . . 3_665 ?
C6 C5 Na1 O5 -107.2(4) . . . 3_665 ?
C4 C5 Na1 O5 18.48(17) . . . 3_665 ?
O4 C5 Na1 O5 59.67(18) . . . . ?
C6 C5 Na1 O5 141.8(4) . . . . ?
C4 C5 Na1 O5 -92.58(13) . . . . ?
O4 C5 Na1 O6 -43.68(18) . . . . ?
C6 C5 Na1 O6 38.4(4) . . . . ?
C4 C5 Na1 O6 164.07(12) . . . . ?
O4 C5 Na1 O1 -113.66(18) . . . 2_655 ?
C6 C5 Na1 O1 -31.6(4) . . . 2_655 ?
C4 C5 Na1 O1 94.09(12) . . . 2_655 ?
C6 C5 Na1 O4 82.1(4) . . . . ?
C4 C5 Na1 O4 -152.3(2) . . . . ?
O4 C5 Na1 O3 141.0(2) . . . . ?
C6 C5 Na1 O3 -136.8(4) . . . . ?
C4 C5 Na1 O3 -11.20(12) . . . . ?
O4 C5 Na1 C4 152.3(2) . . . . ?
C6 C5 Na1 C4 -125.6(4) . . . . ?
O4 C5 Na1 Na1 101.57(18) . . . 3_665 ?
C6 C5 Na1 Na1 -176.3(3) . . . 3_665 ?
C4 C5 Na1 Na1 -50.68(15) . . . 3_665 ?
O3 C4 Na1 O5 37.1(2) . . . 3_665 ?
C3 C4 Na1 O5 -34.8(4) . . . 3_665 ?
C5 C4 Na1 O5 -166.82(12) . . . 3_665 ?
O3 C4 Na1 O5 -57.4(2) . . . . ?
C3 C4 Na1 O5 -129.3(4) . . . . ?
C5 C4 Na1 O5 98.66(12) . . . . ?
O3 C4 Na1 O6 -178.04(19) . . . . ?
C3 C4 Na1 O6 110.0(4) . . . . ?
C5 C4 Na1 O6 -22.00(16) . . . . ?
O3 C4 Na1 O1 125.0(2) . . . 2_655 ?
C3 C4 Na1 O1 53.0(4) . . . 2_655 ?
C5 C4 Na1 O1 -78.98(12) . . . 2_655 ?
O3 C4 Na1 O4 -142.9(2) . . . . ?
C3 C4 Na1 O4 145.2(4) . . . . ?
C5 C4 Na1 O4 13.16(11) . . . . ?
C3 C4 Na1 O3 -72.0(4) . . . . ?
C5 C4 Na1 O3 156.0(3) . . . . ?
O3 C4 Na1 C5 -156.0(3) . . . . ?
C3 C4 Na1 C5 132.0(5) . . . . ?
O3 C4 Na1 Na1 -10.6(2) . . . 3_665 ?
C3 C4 Na1 Na1 -82.6(4) . . . 3_665 ?
C5 C4 Na1 Na1 145.39(11) . . . 3_665 ?
O5 Na1 O6 C8 -100.4(2) 3_665 . . . ?
O5 Na1 O6 C8 -11.8(2) . . . . ?
O1 Na1 O6 C8 171.6(2) 2_655 . . . ?
O4 Na1 O6 C8 88.4(2) . . . . ?
O3 Na1 O6 C8 112.3(3) . . . . ?
C5 Na1 O6 C8 103.1(2) . . . . ?
C4 Na1 O6 C8 114.1(2) . . . . ?
Na1 Na1 O6 C8 -54.4(2) 3_665 . . . ?
O5 Na1 O5 C7 -160.5(2) 3_665 . . . ?
O6 Na1 O5 C7 92.8(2) . . . . ?
O1 Na1 O5 C7 114.7(4) 2_655 . . . ?
O4 Na1 O5 C7 -0.9(2) . . . . ?
O3 Na1 O5 C7 -68.2(2) . . . . ?
C5 Na1 O5 C7 -19.7(2) . . . . ?
C4 Na1 O5 C7 -50.4(2) . . . . ?
Na1 Na1 O5 C7 -160.5(2) 3_665 . . . ?
O5 Na1 O5 Na1 0 3_665 . . 3_665 ?
O6 Na1 O5 Na1 -106.67(7) . . . 3_665 ?
O1 Na1 O5 Na1 -84.8(4) 2_655 . . 3_665 ?
O4 Na1 O5 Na1 159.55(7) . . . 3_665 ?
O3 Na1 O5 Na1 92.32(7) . . . 3_665 ?
C5 Na1 O5 Na1 140.77(7) . . . 3_665 ?
C4 Na1 O5 Na1 110.08(7) . . . 3_665 ?
Na1 O6 C8 N3 31.7(4) . . . . ?
Na1 O6 C8 N4 -149.2(2) . . . . ?
Na1 O5 C7 N2 33.1(4) 3_665 . . . ?
Na1 O5 C7 N2 -175.2(2) . . . . ?
Na1 O5 C7 N1 -150.3(2) 3_665 . . . ?
Na1 O5 C7 N1 1.4(4) . . . . ?
O2 C2 C3 C4 -179.8(2) . . . . ?
C1 C2 C3 C4 0.1(4) . . . . ?
O2 C2 C3 Cl1 0.6(4) . . . . ?
C1 C2 C3 Cl1 -179.49(17) . . . . ?
O3 C4 C3 C2 -177.4(2) . . . . ?
C5 C4 C3 C2 2.4(4) . . . . ?
Na1 C4 C3 C2 -122.3(3) . . . . ?
O3 C4 C3 Cl1 2.2(4) . . . . ?
C5 C4 C3 Cl1 -178.03(16) . . . . ?
Na1 C4 C3 Cl1 57.3(5) . . . . ?
